data_1568616
loop_
_publ_author_name
'Binwal, Devesh Chandra'
'Mudoi, Prashurya Pritam'
'Panda, Debendra Prasad'
'Vishnoi, Pratap'

_publ_section_title
;
 Molybdenum chloride double perovskites: dimensionality control of optical
 and magnetic properties.
;
_journal_issue 15
_journal_name_full 'Chemical science'
_journal_page_first 3982
_journal_page_last 3989
_journal_paper_doi 10.1039/d3sc00132f
_journal_volume 14
_journal_year 2023
_chemical_formula_sum 'C8 H28 Ag Cl8 Mo N4'
_chemical_formula_weight 667.75
_space_group_crystal_system triclinic
_space_group_IT_number 2
_space_group_name_Hall '-P 1'
_space_group_name_H-M_alt 'P -1'
_atom_sites_solution_hydrogens geom
_audit_creation_method SHELXL-2019/2
_audit_update_record
;
2023-01-05 deposited with the CCDC.	2023-03-06 downloaded from the CCDC.
;
_cell_angle_alpha 102.229(8)
_cell_angle_beta 91.183(6)
_cell_angle_gamma 90.127(6)
_cell_formula_units_Z 1
_cell_length_a 7.6668(15)
_cell_length_b 7.7072(14)
_cell_length_c 9.4490(14)
_cell_measurement_reflns_used 9899
_cell_measurement_temperature 293(2)
_cell_measurement_theta_max 34.19
_cell_measurement_theta_min 2.66
_cell_volume 545.54(17)
_computing_structure_refinement 'SHELXL-2019/2 (Sheldrick, 2019)'
_diffrn_ambient_temperature 293(2)
_diffrn_measured_fraction_theta_full 0.985
_diffrn_measured_fraction_theta_max 0.989
_diffrn_measurement_device_type 'Bruker APEX-II CCD'
_diffrn_measurement_method '\f and \w scans'
_diffrn_radiation_type MoK\a
_diffrn_radiation_wavelength 0.71073
_diffrn_reflns_av_R_equivalents 0.0341
_diffrn_reflns_av_unetI/netI 0.0207
_diffrn_reflns_Laue_measured_fraction_full 0.985
_diffrn_reflns_Laue_measured_fraction_max 0.989
_diffrn_reflns_limit_h_max 10
_diffrn_reflns_limit_h_min -10
_diffrn_reflns_limit_k_max 11
_diffrn_reflns_limit_k_min -11
_diffrn_reflns_limit_l_max 13
_diffrn_reflns_limit_l_min -13
_diffrn_reflns_number 28316
_diffrn_reflns_point_group_measured_fraction_full 0.985
_diffrn_reflns_point_group_measured_fraction_max 0.989
_diffrn_reflns_theta_full 25.242
_diffrn_reflns_theta_max 30.605
_diffrn_reflns_theta_min 2.657
_exptl_absorpt_coefficient_mu 2.451
_exptl_absorpt_correction_type multi-scan
_exptl_absorpt_process_details SADABS
_exptl_crystal_colour red
_exptl_crystal_density_diffrn 2.033
_exptl_crystal_description plate
_exptl_crystal_F_000 329
_exptl_crystal_size_max 0.15
_exptl_crystal_size_mid 0.07
_exptl_crystal_size_min 0.05
_exptl_transmission_factor_max 0.7470
_exptl_transmission_factor_min 0.5567
_refine_diff_density_max 1.648
_refine_diff_density_min -0.902
_refine_diff_density_rms 0.125
_refine_ls_extinction_method none
_refine_ls_goodness_of_fit_ref 1.187
_refine_ls_hydrogen_treatment constr
_refine_ls_matrix_type full
_refine_ls_number_parameters 103
_refine_ls_number_reflns 3316
_refine_ls_number_restraints 0
_refine_ls_restrained_S_all 1.187
_refine_ls_R_factor_all 0.0410
_refine_ls_R_factor_gt 0.0396
_refine_ls_shift/su_max 0.000
_refine_ls_shift/su_mean 0.000
_refine_ls_structure_factor_coef Fsqd
_refine_ls_weighting_details 'w=1/[\s^2^(Fo^2^)+(0.0544P)^2^+1.1391P] where P=(Fo^2^+2Fc^2^)/3'
_refine_ls_weighting_scheme calc
_refine_ls_wR_factor_gt 0.1180
_refine_ls_wR_factor_ref 0.1188
_reflns_Friedel_coverage 0.000
_reflns_number_gt 3160
_reflns_number_total 3316
_reflns_threshold_expression 'I > 2\s(I)'
_cod_data_source_file d3sc00132f2.cif
_cod_data_source_block (BDA)2AgMoCl8
_cod_depositor_comments 'Adding full bibliography for 1568613--1568617.cif.'
_cod_database_code 1568616
_shelx_shelxl_version_number 2019/2
_shelx_space_group_comment
;
The symmetry employed for this shelxl refinement is uniquely defined
by the following loop, which should always be used as a source of
symmetry information in preference to the above space-group names.
They are only intended as comments.
;

loop_
_space_group_symop_operation_xyz
'x, y, z'
'-x, -y, -z'

loop_
_atom_site_label
_atom_site_type_symbol
_atom_site_fract_x
_atom_site_fract_y
_atom_site_fract_z
_atom_site_U_iso_or_equiv
_atom_site_adp_type
_atom_site_occupancy
_atom_site_site_symmetry_order
_atom_site_calc_flag
_atom_site_refinement_flags_posn
_atom_site_refinement_flags_adp
_atom_site_refinement_flags_occupancy
_atom_site_disorder_assembly
_atom_site_disorder_group
C1 C -0.0708(6) -0.6403(6) -0.3611(5) 0.0443(9) Uani 1 1 d . . . . .
H1A H -0.187055 -0.665439 -0.331795 0.053 Uiso 1 1 calc R U . . .
H1B H -0.021069 -0.751254 -0.411697 0.053 Uiso 1 1 calc R U . . .
C2 C -0.0839(5) -0.5122(6) -0.4646(4) 0.0400(8) Uani 1 1 d . . . . .
H2A H -0.171494 -0.556633 -0.539109 0.048 Uiso 1 1 calc R U . . .
H2B H -0.122587 -0.397690 -0.411186 0.048 Uiso 1 1 calc R U . . .
C3 C -0.4319(9) -0.1430(9) -0.3674(6) 0.0662(14) Uani 1 1 d . . . . .
H3A H -0.488556 -0.247879 -0.425087 0.079 Uiso 1 1 calc R U . . .
H3B H -0.314309 -0.177260 -0.345799 0.079 Uiso 1 1 calc R U . . .
C4 C -0.4169(7) -0.0125(9) -0.4612(7) 0.0647(14) Uani 1 1 d . . . . .
H4A H -0.327535 -0.051679 -0.531909 0.078 Uiso 1 1 calc R U . . .
H4B H -0.379696 0.100835 -0.402217 0.078 Uiso 1 1 calc R U . . .
Ag1 Ag -0.500000 0.500000 0.000000 0.04426(14) Uani 1 2 d S . P . .
Cl1 Cl 0.05812(13) -0.05959(15) -0.25949(10) 0.0421(2) Uani 1 1 d . . . . .
Cl2 Cl -0.44869(15) 0.54289(17) 0.26137(11) 0.0483(2) Uani 1 1 d . . . . .
Cl3 Cl -0.23526(12) 0.20014(13) -0.04049(12) 0.0406(2) Uani 1 1 d . . . . .
Cl4 Cl 0.20614(13) 0.24910(12) 0.03755(12) 0.0416(2) Uani 1 1 d . . . . .
Mo1 Mo 0.000000 0.000000 0.000000 0.02320(11) Uani 1 2 d S . P . .
N1 N 0.0382(5) -0.5675(5) -0.2300(4) 0.0431(8) Uani 1 1 d . . . . .
H1C H 0.042321 -0.645777 -0.172989 0.065 Uiso 1 1 calc R U . . .
H1D H 0.145635 -0.546337 -0.256253 0.065 Uiso 1 1 calc R U . . .
H1E H -0.008211 -0.466799 -0.182195 0.065 Uiso 1 1 calc R U . . .
N2 N -0.5231(5) -0.0987(7) -0.2292(5) 0.0573(11) Uani 1 1 d . . . . .
H2C H -0.520165 -0.191300 -0.186776 0.086 Uiso 1 1 calc R U . . .
H2D H -0.470929 -0.005951 -0.171586 0.086 Uiso 1 1 calc R U . . .
H2E H -0.633556 -0.071861 -0.245586 0.086 Uiso 1 1 calc R U . . .

loop_
_atom_site_aniso_label
_atom_site_aniso_U_11
_atom_site_aniso_U_22
_atom_site_aniso_U_33
_atom_site_aniso_U_23
_atom_site_aniso_U_13
_atom_site_aniso_U_12
C1 0.053(2) 0.045(2) 0.0377(19) 0.0146(16) -0.0034(17) -0.0139(18)
C2 0.0362(18) 0.049(2) 0.0367(18) 0.0152(16) -0.0051(14) -0.0034(15)
C3 0.082(4) 0.071(3) 0.051(3) 0.025(3) 0.001(3) 0.004(3)
C4 0.051(3) 0.078(4) 0.067(3) 0.021(3) 0.003(2) -0.005(3)
Ag1 0.0471(3) 0.0504(3) 0.0358(2) 0.01073(18) -0.00516(17) -0.00121(19)
Cl1 0.0362(4) 0.0595(6) 0.0296(4) 0.0069(4) 0.0028(3) 0.0039(4)
Cl2 0.0430(5) 0.0656(7) 0.0351(5) 0.0080(4) -0.0018(4) 0.0030(4)
Cl3 0.0332(4) 0.0411(4) 0.0508(5) 0.0168(4) 0.0007(3) 0.0127(3)
Cl4 0.0367(4) 0.0376(4) 0.0534(5) 0.0174(4) -0.0095(4) -0.0140(3)
Mo1 0.01962(17) 0.02310(17) 0.02783(18) 0.00752(13) 0.00110(12) 0.00097(11)
N1 0.0429(18) 0.056(2) 0.0325(15) 0.0156(14) -0.0024(13) -0.0028(15)
N2 0.0324(18) 0.082(3) 0.058(2) 0.016(2) -0.0006(16) 0.0001(18)

loop_
_atom_type_symbol
_atom_type_description
_atom_type_scat_dispersion_real
_atom_type_scat_dispersion_imag
_atom_type_scat_source
C C 0.0033 0.0016 'International Tables Vol C Tables 4.2.6.8 and 6.1.1.4'
H H 0.0000 0.0000 'International Tables Vol C Tables 4.2.6.8 and 6.1.1.4'
Ag Ag -0.8971 1.1015 'International Tables Vol C Tables 4.2.6.8 and 6.1.1.4'
Cl Cl 0.1484 0.1585 'International Tables Vol C Tables 4.2.6.8 and 6.1.1.4'
Mo Mo -1.6832 0.6857 'International Tables Vol C Tables 4.2.6.8 and 6.1.1.4'
N N 0.0061 0.0033 'International Tables Vol C Tables 4.2.6.8 and 6.1.1.4'

loop_
_geom_angle_atom_site_label_1
_geom_angle_atom_site_label_2
_geom_angle_atom_site_label_3
_geom_angle
_geom_angle_site_symmetry_1
_geom_angle_site_symmetry_3
_geom_angle_publ_flag
N1 C1 C2 112.4(3) . . ?
N1 C1 H1A 109.1 . . ?
C2 C1 H1A 109.1 . . ?
N1 C1 H1B 109.1 . . ?
C2 C1 H1B 109.1 . . ?
H1A C1 H1B 107.9 . . ?
C2 C2 C1 113.5(4) 2_544 . ?
C2 C2 H2A 108.9 2_544 . ?
C1 C2 H2A 108.9 . . ?
C2 C2 H2B 108.9 2_544 . ?
C1 C2 H2B 108.9 . . ?
H2A C2 H2B 107.7 . . ?
N2 C3 C4 121.1(6) . . ?
N2 C3 H3A 107.1 . . ?
C4 C3 H3A 107.1 . . ?
N2 C3 H3B 107.1 . . ?
C4 C3 H3B 107.1 . . ?
H3A C3 H3B 106.8 . . ?
C3 C4 C4 113.2(6) . 2_454 ?
C3 C4 H4A 108.9 . . ?
C4 C4 H4A 108.9 2_454 . ?
C3 C4 H4B 108.9 . . ?
C4 C4 H4B 108.9 2_454 . ?
H4A C4 H4B 107.7 . . ?
Cl2 Ag1 Cl2 180.0 . 2_465 ?
Cl4 Mo1 Cl4 180.0 2 . ?
Cl4 Mo1 Cl1 89.42(4) 2 2 ?
Cl4 Mo1 Cl1 90.58(4) . 2 ?
Cl4 Mo1 Cl1 90.58(4) 2 . ?
Cl4 Mo1 Cl1 89.42(4) . . ?
Cl1 Mo1 Cl1 180.0 2 . ?
Cl4 Mo1 Cl3 90.41(4) 2 . ?
Cl4 Mo1 Cl3 89.59(4) . . ?
Cl1 Mo1 Cl3 90.94(4) 2 . ?
Cl1 Mo1 Cl3 89.06(4) . . ?
Cl4 Mo1 Cl3 89.59(4) 2 2 ?
Cl4 Mo1 Cl3 90.41(4) . 2 ?
Cl1 Mo1 Cl3 89.06(4) 2 2 ?
Cl1 Mo1 Cl3 90.94(4) . 2 ?
Cl3 Mo1 Cl3 180.0 . 2 ?
C1 N1 H1C 109.5 . . ?
C1 N1 H1D 109.5 . . ?
H1C N1 H1D 109.5 . . ?
C1 N1 H1E 109.5 . . ?
H1C N1 H1E 109.5 . . ?
H1D N1 H1E 109.5 . . ?
C3 N2 H2C 109.5 . . ?
C3 N2 H2D 109.5 . . ?
H2C N2 H2D 109.5 . . ?
C3 N2 H2E 109.5 . . ?
H2C N2 H2E 109.5 . . ?
H2D N2 H2E 109.5 . . ?

loop_
_geom_bond_atom_site_label_1
_geom_bond_atom_site_label_2
_geom_bond_distance
_geom_bond_site_symmetry_2
_geom_bond_publ_flag
C1 N1 1.486(5) . ?
C1 C2 1.532(6) . ?
C1 H1A 0.9700 . ?
C1 H1B 0.9700 . ?
C2 C2 1.492(8) 2_544 ?
C2 H2A 0.9700 . ?
C2 H2B 0.9700 . ?
C3 N2 1.470(7) . ?
C3 C4 1.480(8) . ?
C3 H3A 0.9700 . ?
C3 H3B 0.9700 . ?
C4 C4 1.491(11) 2_454 ?
C4 H4A 0.9700 . ?
C4 H4B 0.9700 . ?
Ag1 Cl2 2.4447(11) . ?
Ag1 Cl2 2.4448(11) 2_465 ?
Cl1 Mo1 2.4476(10) . ?
Cl3 Mo1 2.4521(9) . ?
Cl4 Mo1 2.4462(9) . ?
N1 H1C 0.8900 . ?
N1 H1D 0.8900 . ?
N1 H1E 0.8900 . ?
N2 H2C 0.8900 . ?
N2 H2D 0.8900 . ?
N2 H2E 0.8900 . ?

loop_
_geom_torsion_atom_site_label_1
_geom_torsion_atom_site_label_2
_geom_torsion_atom_site_label_3
_geom_torsion_atom_site_label_4
_geom_torsion
_geom_torsion_site_symmetry_1
_geom_torsion_site_symmetry_2
_geom_torsion_site_symmetry_3
_geom_torsion_site_symmetry_4
_geom_torsion_publ_flag
N1 C1 C2 C2 68.3(6) . . . 2_544 ?
N2 C3 C4 C4 -74.2(9) . . . 2_454 ?
